data_1100780
loop_
_publ_author_name
'Chizu Shimokawa'
'Shinobu Itoh'

_publ_section_title
;

The First \b-Diketiminate-Ag(I) Complexes. Macrocyclic Dinuclear and

Tetranuclear Ag(I)-Complexes and Linear Coordination Polymer Ag(I)-Complex

;
_journal_name_full 'Inorganic Chemistry'
_journal_page_first 3010
_journal_page_last 3012
_journal_paper_doi 10.1021/ic0501014
_journal_volume 44
_journal_year 2005
_chemical_formula_moiety 'C56 H78 N4 '
_chemical_formula_sum 'C56 H78 N4'
_chemical_formula_weight 807.26
_space_group_IT_number 14
_symmetry_cell_setting monoclinic
_symmetry_Int_Tables_number 14
_symmetry_space_group_name_Hall '-P 2ybc'
_symmetry_space_group_name_H-M 'P 1 21/c 1'
_cell_angle_alpha 90
_cell_angle_beta 108.296(4)
_cell_angle_gamma 90
_cell_formula_units_Z 2
_cell_length_a 11.824(2)
_cell_length_b 10.358(2)
_cell_length_c 21.483(4)
_cell_measurement_reflns_used 8394
_cell_measurement_temperature 153.1
_cell_measurement_theta_max 27.5
_cell_measurement_theta_min 4.1
_cell_volume 2498.1(8)
_computing_cell_refinement CrystalClear
_computing_data_collection CrystalClear
_computing_data_reduction CrystalStructure
_computing_molecular_graphics ORTEP3
_computing_publication_material 'CrystalStructure 3.6.0'
_computing_structure_refinement CRYSTALS
_computing_structure_solution SIR92
_diffrn_detector_area_resol_mean 7.31
_diffrn_measured_fraction_theta_full 0.9820
_diffrn_measured_fraction_theta_max 0.9820
_diffrn_measurement_device_type 'Rigaku Mercury'
_diffrn_measurement_method \w
_diffrn_radiation_type 'Mo K\a'
_diffrn_radiation_wavelength 0.7107
_diffrn_reflns_av_R_equivalents 0.038
_diffrn_reflns_limit_h_max 13
_diffrn_reflns_limit_h_min -15
_diffrn_reflns_limit_k_max 13
_diffrn_reflns_limit_k_min -13
_diffrn_reflns_limit_l_max 27
_diffrn_reflns_limit_l_min -25
_diffrn_reflns_number 24350
_diffrn_reflns_theta_full 27.48
_diffrn_reflns_theta_max 27.48
_exptl_absorpt_coefficient_mu 0.062
_exptl_absorpt_correction_T_max 0.988
_exptl_absorpt_correction_T_min 0.986
_exptl_absorpt_correction_type numerical
_exptl_absorpt_process_details
;

    Higashi, T. (1999). Program for Absorption Correction.

    Rigaku Corporation, Tokyo, Japan.

;
_exptl_crystal_colour colorless
_exptl_crystal_density_diffrn 1.073
_exptl_crystal_density_method 'not measured'
_exptl_crystal_description prism
_exptl_crystal_F_000 884.00
_exptl_crystal_size_max 0.20
_exptl_crystal_size_mid 0.20
_exptl_crystal_size_min 0.20
_refine_diff_density_max 0.50
_refine_diff_density_min -0.61
_refine_ls_extinction_coef 715.3(16)
_refine_ls_extinction_method 'Larson (1970) Crystallographic Computing eq. 22'
_refine_ls_goodness_of_fit_ref 1.070
_refine_ls_hydrogen_treatment refall
_refine_ls_number_parameters 311
_refine_ls_number_reflns 9427
_refine_ls_R_factor_gt 0.0530
_refine_ls_shift/su_max 0.0000
_refine_ls_structure_factor_coef F
_refine_ls_weighting_details 'w = 1/[0.0005Fo^2^ + 2.0000\s(Fo^2^)]'
_refine_ls_weighting_scheme calc
_refine_ls_wR_factor_ref 0.0540
_reflns_number_gt 9427
_reflns_number_total 20636
_reflns_threshold_expression F^2^>2.0\s(F^2^)
_cod_data_source_file ic0501014si20050122_011347_1.cif
_cod_data_source_block '__(L2)2'
_cod_original_formula_sum 'C56 H78 N4 '
_cod_database_code 1100780

loop_
_symmetry_equiv_pos_site_id
_symmetry_equiv_pos_as_xyz
1 +X,+Y,+Z
2 -X,1/2+Y,1/2-Z
3 -X,-Y,-Z
4 +X,1/2-Y,1/2+Z

loop_
_atom_site_label
_atom_site_type_symbol
_atom_site_fract_x
_atom_site_fract_y
_atom_site_fract_z
_atom_site_U_iso_or_equiv
_atom_site_adp_type
_atom_site_occupancy
_atom_site_symmetry_multiplicity
_atom_site_calc_flag
_atom_site_refinement_flags
_atom_site_disorder_assembly
_atom_site_disorder_group
N(1) N 0.25659(6) 0.06917(7) 0.46755(4) 0.0226(2) Uani 1.00 1 d . . .
N(2) N 0.51849(7) 0.20091(8) 0.60265(5) 0.0281(2) Uani 1.00 1 d . . .
C(1) C 0.46748(8) 0.02550(8) 0.52454(5) 0.0210(2) Uani 1.00 1 d . . .
C(2) C 0.36118(8) 0.11037(9) 0.48852(5) 0.0216(2) Uani 1.00 1 d . . .
C(3) C 0.55311(8) 0.10614(9) 0.57740(5) 0.0244(3) Uani 1.00 1 d . . .
C(4) C 0.42606(9) -0.08908(9) 0.55791(6) 0.0287(3) Uani 1.00 1 d . . .
C(5) C 0.16423(8) 0.16058(9) 0.43887(6) 0.0267(3) Uani 1.00 1 d . . .
C(6) C 0.11685(9) 0.23168(11) 0.47990(6) 0.0345(3) Uani 1.00 1 d . . .
C(7) C 0.02414(10) 0.31746(11) 0.45132(7) 0.0448(4) Uani 1.00 1 d . . .
C(8) C -0.01953(10) 0.33102(11) 0.38478(7) 0.0447(4) Uani 1.00 1 d . . .
C(9) C 0.02891(10) 0.26053(10) 0.34501(6) 0.0393(3) Uani 1.00 1 d . . .
C(10) C 0.11953(8) 0.17373(9) 0.36990(6) 0.0274(3) Uani 1.00 1 d . . .
C(11) C 0.16277(11) 0.2172(1) 0.55358(6) 0.0463(4) Uani 1.00 1 d . . .
C(12) C 0.1606(3) 0.3448(2) 0.58792(11) 0.1329(10) Uani 1.00 1 d . . .
C(13) C 0.0957(3) 0.1203(3) 0.57686(12) 0.1360(10) Uani 1.00 1 d . . .
C(14) C 0.16953(9) 0.09064(10) 0.32624(5) 0.0323(3) Uani 1.00 1 d . . .
C(15) C 0.12266(10) -0.04586(12) 0.32412(7) 0.0451(4) Uani 1.00 1 d . . .
C(16) C 0.14477(12) 0.1459(2) 0.25733(7) 0.0594(4) Uani 1.00 1 d . . .
C(17) C 0.60505(8) 0.26707(9) 0.65536(6) 0.0285(3) Uani 1.00 1 d . . .
C(18) C 0.67696(9) 0.36341(10) 0.63906(6) 0.0333(3) Uani 1.00 1 d . . .
C(19) C 0.76025(10) 0.42542(10) 0.69117(8) 0.0414(4) Uani 1.00 1 d . . .
C(20) C 0.77223(10) 0.39705(12) 0.75577(7) 0.0479(4) Uani 1.00 1 d . . .
C(21) C 0.69855(11) 0.30546(12) 0.77045(7) 0.0475(4) Uani 1.00 1 d . . .
C(22) C 0.61383(9) 0.24071(11) 0.72021(7) 0.0387(3) Uani 1.00 1 d . . .
C(23) C 0.66660(10) 0.39804(10) 0.56938(7) 0.0392(3) Uani 1.00 1 d . . .
C(24) C 0.64205(13) 0.54217(11) 0.55638(9) 0.0615(5) Uani 1.00 1 d . . .
C(25) C 0.77592(12) 0.3611(1) 0.55124(9) 0.0564(4) Uani 1.00 1 d . . .
C(26) C 0.53068(12) 0.1406(1) 0.73636(7) 0.0525(4) Uani 1.00 1 d . . .
C(27) C 0.5846(2) 0.0680(3) 0.7964(2) 0.202(2) Uani 1.00 1 d . . .
C(28) C 0.4253(2) 0.1973(2) 0.7412(2) 0.184(2) Uani 1.00 1 d . . .
H(1) H 0.3755 0.1989 0.4823 0.026 Uiso 1.00 1 c R . .
H(2) H 0.6351 0.0837 0.5921 0.028 Uiso 1.00 1 c R . .
H(3) H 0.4307 -0.0646 0.6013 0.037 Uiso 1.00 1 c R . .
H(4) H 0.4758 -0.1618 0.5594 0.036 Uiso 1.00 1 c R . .
H(5) H 0.3461 -0.1105 0.5340 0.035 Uiso 1.00 1 c R . .
H(6) H -0.0113 0.3643 0.4784 0.052 Uiso 1.00 1 c R . .
H(7) H -0.0813 0.3914 0.3661 0.051 Uiso 1.00 1 c R . .
H(8) H -0.0021 0.2712 0.2988 0.043 Uiso 1.00 1 c R . .
H(9) H 0.2429 0.1885 0.5645 0.056 Uiso 1.00 1 c R . .
H(10) H 0.2346 0.3871 0.5940 0.154 Uiso 1.00 1 c R . .
H(11) H 0.1497 0.3305 0.6293 0.154 Uiso 1.00 1 c R . .
H(12) H 0.0977 0.3972 0.5617 0.155 Uiso 1.00 1 c R . .
H(13) H 0.0297 0.1590 0.5860 0.156 Uiso 1.00 1 c R . .
H(14) H 0.1455 0.0795 0.6153 0.156 Uiso 1.00 1 c R . .
H(15) H 0.0677 0.0579 0.5431 0.156 Uiso 1.00 1 c R . .
H(16) H 0.2535 0.0873 0.3459 0.037 Uiso 1.00 1 c R . .
H(17) H 0.1757 -0.0958 0.3579 0.054 Uiso 1.00 1 c R . .
H(18) H 0.1177 -0.0819 0.2827 0.054 Uiso 1.00 1 c R . .
H(19) H 0.0459 -0.0460 0.3295 0.053 Uiso 1.00 1 c R . .
H(20) H 0.0709 0.1141 0.2293 0.073 Uiso 1.00 1 c R . .
H(21) H 0.2070 0.1213 0.2405 0.073 Uiso 1.00 1 c R . .
H(22) H 0.1415 0.2374 0.2595 0.073 Uiso 1.00 1 c R . .
H(23) H 0.8094 0.4905 0.6820 0.047 Uiso 1.00 1 c R . .
H(24) H 0.8296 0.4412 0.7903 0.054 Uiso 1.00 1 c R . .
H(25) H 0.7073 0.2855 0.8149 0.056 Uiso 1.00 1 c R . .
H(26) H 0.6001 0.3532 0.5412 0.045 Uiso 1.00 1 c R . .
H(27) H 0.5587 0.5581 0.5420 0.068 Uiso 1.00 1 c R . .
H(28) H 0.6753 0.5701 0.5238 0.068 Uiso 1.00 1 c R . .
H(29) H 0.6781 0.5881 0.5959 0.068 Uiso 1.00 1 c R . .
H(30) H 0.8322 0.4295 0.5614 0.070 Uiso 1.00 1 c R . .
H(31) H 0.7533 0.3430 0.5056 0.070 Uiso 1.00 1 c R . .
H(32) H 0.8106 0.2862 0.5753 0.071 Uiso 1.00 1 c R . .
H(33) H 0.5130 0.0762 0.7032 0.065 Uiso 1.00 1 c R . .
H(34) H 0.6257 -0.0077 0.7908 0.234 Uiso 1.00 1 c R . .
H(35) H 0.5228 0.0453 0.8138 0.234 Uiso 1.00 1 c R . .
H(36) H 0.6387 0.1250 0.8257 0.234 Uiso 1.00 1 c R . .
H(37) H 0.4334 0.2261 0.7844 0.249 Uiso 1.00 1 c R . .
H(38) H 0.3640 0.1341 0.7284 0.249 Uiso 1.00 1 c R . .
H(39) H 0.4054 0.2683 0.7118 0.249 Uiso 1.00 1 c R . .

loop_
_atom_site_aniso_label
_atom_site_aniso_U_11
_atom_site_aniso_U_22
_atom_site_aniso_U_33
_atom_site_aniso_U_12
_atom_site_aniso_U_13
_atom_site_aniso_U_23
N(1) 0.0224(4) 0.0236(4) 0.0210(5) 0.0034(3) 0.0055(3) 0.0000(3)
N(2) 0.0199(4) 0.0281(4) 0.0328(6) -0.0012(4) 0.0033(4) -0.0077(4)
C(1) 0.0228(4) 0.0182(4) 0.0203(6) 0.0008(4) 0.0041(4) 0.0014(4)
C(2) 0.0232(5) 0.0201(5) 0.0208(6) 0.0009(4) 0.0059(4) -0.0033(4)
C(3) 0.0198(4) 0.0262(5) 0.0241(6) 0.0044(4) 0.0023(4) 0.0005(4)
C(4) 0.0338(5) 0.0250(5) 0.0279(7) -0.0004(4) 0.0106(5) 0.0032(4)
C(5) 0.0219(5) 0.0220(5) 0.0331(7) -0.0011(4) 0.0040(4) -0.0009(4)
C(6) 0.0285(5) 0.0388(6) 0.0347(7) 0.0014(5) 0.0079(5) -0.0103(5)
C(7) 0.0307(6) 0.0463(7) 0.0532(10) 0.0131(5) 0.0070(6) -0.0134(6)
C(8) 0.0356(6) 0.0398(6) 0.0516(9) 0.0190(5) 0.0034(6) -0.0039(6)
C(9) 0.0376(6) 0.0370(6) 0.0357(7) 0.0075(5) 0.0008(5) 0.0058(5)
C(10) 0.0178(4) 0.0323(5) 0.0290(7) -0.0021(4) 0.0028(4) -0.0023(4)
C(11) 0.0440(6) 0.0691(8) 0.0258(7) 0.0141(6) 0.0107(5) -0.0098(6)
C(12) 0.227(3) 0.112(2) 0.0469(13) 0.016(2) 0.025(2) -0.0339(12)
C(13) 0.148(2) 0.174(2) 0.068(2) -0.049(2) 0.007(2) 0.052(2)
C(14) 0.0239(5) 0.0505(6) 0.0187(6) 0.0050(5) 0.0015(4) -0.0024(5)
C(15) 0.0327(6) 0.0498(7) 0.0501(9) 0.0107(6) 0.0090(6) -0.0157(6)
C(16) 0.0536(8) 0.0933(11) 0.0343(8) 0.0171(8) 0.0181(6) 0.0127(8)
C(17) 0.0209(5) 0.0231(5) 0.0393(7) 0.0013(4) 0.0061(4) -0.0101(5)
C(18) 0.0257(5) 0.0243(5) 0.0472(8) 0.0015(5) 0.0073(5) -0.0038(5)
C(19) 0.0322(6) 0.0275(5) 0.0592(10) -0.0020(5) 0.0068(6) -0.0072(6)
C(20) 0.0360(6) 0.0475(7) 0.0497(10) -0.0098(6) -0.0015(6) -0.0201(6)
C(21) 0.0454(7) 0.0532(7) 0.0413(9) -0.0024(6) 0.0097(6) -0.0180(6)
C(22) 0.0347(6) 0.0405(6) 0.0416(8) -0.0042(5) 0.0131(5) -0.0155(6)
C(23) 0.0340(6) 0.0234(5) 0.0547(9) -0.0045(5) 0.0058(5) 0.0037(5)
C(24) 0.0672(9) 0.0288(6) 0.0726(12) -0.0077(6) -0.0011(8) 0.0132(6)
C(25) 0.0614(8) 0.0502(7) 0.0638(10) 0.0033(7) 0.0285(8) 0.0051(7)
C(26) 0.0610(8) 0.0608(8) 0.0399(8) -0.0238(7) 0.0220(6) -0.0175(7)
C(27) 0.0657(13) 0.114(2) 0.405(6) 0.0140(12) 0.044(2) 0.156(3)
C(28) 0.119(2) 0.103(2) 0.400(6) 0.040(1) 0.182(3) 0.105(2)

loop_
_atom_type_symbol
_atom_type_description
_atom_type_scat_dispersion_real
_atom_type_scat_dispersion_imag
_atom_type_scat_source
C C 0.003 0.002
;

International Tables for Crystallography

(1992, Vol. C, Tables 4.2.6.8 and 6.1.1.4)

;
H H 0.000 0.000
;

International Tables for Crystallography

(1992, Vol. C, Table 6.1.1.4)

;
N N 0.006 0.003
;

International Tables for Crystallography

(1992, Vol. C, Tables 4.2.6.8 and 6.1.1.4)

;

loop_
_geom_angle_atom_site_label_1
_geom_angle_atom_site_label_2
_geom_angle_atom_site_label_3
_geom_angle
_geom_angle_publ_flag
_geom_angle_site_symmetry_1
_geom_angle_site_symmetry_2
_geom_angle_site_symmetry_3
N(1) C(2) C(1) 123.26(8) ? . . .
C(5) N(1) C(2) 117.65(8) ? . . .
N(1) C(5) C(6) 118.8(1) ? . . .
N(1) C(5) C(10) 119.9(1) ? . . .
N(2) C(3) C(1) 121.71(8) ? . . .
C(17) N(2) C(3) 117.78(8) ? . . .
N(2) C(17) C(18) 118.2(1) ? . . .
N(2) C(17) C(22) 120.4(1) ? . . .
C(2) C(1) C(1) 110.46(8) ? . . 65603
C(3) C(1) C(1) 109.54(8) ? . . 65603
C(1) C(1) C(3) 109.54(8) ? . 65603 65603
C(4) C(1) C(1) 110.18(8) ? . . 65603
C(1) C(1) C(2) 110.46(8) ? . 65603 65603
C(1) C(1) C(4) 110.18(8) ? . 65603 65603
C(3) C(1) C(2) 108.19(7) ? . . .
C(4) C(1) C(2) 110.28(8) ? . . .
C(4) C(1) C(3) 108.11(8) ? . . .
C(10) C(5) C(6) 121.28(9) ? . . .
C(5) C(6) C(11) 121.8(1) ? . . .
C(5) C(6) C(7) 118.3(1) ? . . .
C(5) C(10) C(14) 120.07(8) ? . . .
C(5) C(10) C(9) 117.4(1) ? . . .
C(11) C(6) C(7) 119.9(1) ? . . .
C(6) C(7) C(8) 120.8(1) ? . . .
C(6) C(11) C(13) 111.8(1) ? . . .
C(6) C(11) C(12) 111.6(1) ? . . .
C(7) C(8) C(9) 120.0(1) ? . . .
C(8) C(9) C(10) 122.1(1) ? . . .
C(9) C(10) C(14) 122.5(1) ? . . .
C(10) C(14) C(15) 109.7(1) ? . . .
C(10) C(14) C(16) 113.1(1) ? . . .
C(13) C(11) C(12) 109.7(2) ? . . .
C(16) C(14) C(15) 111.3(1) ? . . .
C(22) C(17) C(18) 121.41(9) ? . . .
C(17) C(18) C(23) 122.86(9) ? . . .
C(17) C(18) C(19) 116.8(1) ? . . .
C(17) C(22) C(26) 120.3(1) ? . . .
C(17) C(22) C(21) 119.4(1) ? . . .
C(23) C(18) C(19) 120.3(1) ? . . .
C(18) C(19) C(20) 122.2(1) ? . . .
C(18) C(23) C(25) 112.7(1) ? . . .
C(18) C(23) C(24) 111.4(1) ? . . .
C(19) C(20) C(21) 120.0(1) ? . . .
C(20) C(21) C(22) 120.2(1) ? . . .
C(21) C(22) C(26) 120.3(1) ? . . .
C(22) C(26) C(28) 112.2(1) ? . . .
C(22) C(26) C(27) 114.5(1) ? . . .
C(25) C(23) C(24) 109.2(1) ? . . .
C(28) C(26) C(27) 107.5(2) ? . . .
N(1) C(2) H(1) 118.6161 ? . . .
N(2) C(3) H(2) 119.1735 ? . . .
C(1) C(2) H(1) 118.1188 ? . . .
C(1) C(3) H(2) 119.1157 ? . . .
C(1) C(4) H(3) 108.7313 ? . . .
C(1) C(4) H(5) 109.6302 ? . . .
C(1) C(4) H(4) 110.0484 ? . . .
H(5) C(4) H(3) 109.4684 ? . . .
H(4) C(4) H(3) 109.4743 ? . . .
H(5) C(4) H(4) 109.4719 ? . . .
C(6) C(7) H(6) 119.5186 ? . . .
C(6) C(11) H(9) 107.0199 ? . . .
H(6) C(7) C(8) 119.5779 ? . . .
C(7) C(8) H(7) 119.8606 ? . . .
C(8) C(9) H(8) 119.0991 ? . . .
H(7) C(8) C(9) 120.0828 ? . . .
H(8) C(9) C(10) 118.7960 ? . . .
C(10) C(14) H(16) 107.4218 ? . . .
H(9) C(11) C(12) 108.6885 ? . . .
C(11) C(12) H(10) 108.2447 ? . . .
C(11) C(12) H(11) 110.3258 ? . . .
C(11) C(12) H(12) 109.8289 ? . . .
H(9) C(11) C(13) 107.8616 ? . . .
C(11) C(13) H(15) 107.6162 ? . . .
C(11) C(13) H(13) 110.4255 ? . . .
C(11) C(13) H(14) 110.3529 ? . . .
H(11) C(12) H(10) 109.4774 ? . . .
H(12) C(12) H(10) 109.4696 ? . . .
H(12) C(12) H(11) 109.4734 ? . . .
H(15) C(13) H(13) 109.4675 ? . . .
H(14) C(13) H(13) 109.4774 ? . . .
H(15) C(13) H(14) 109.4715 ? . . .
H(16) C(14) C(15) 107.5354 ? . . .
C(14) C(15) H(17) 109.7627 ? . . .
C(14) C(15) H(19) 110.6295 ? . . .
C(14) C(15) H(18) 108.0054 ? . . .
H(16) C(14) C(16) 107.5188 ? . . .
C(14) C(16) H(20) 110.0313 ? . . .
C(14) C(16) H(22) 108.9873 ? . . .
C(14) C(16) H(21) 109.3830 ? . . .
H(19) C(15) H(17) 109.4641 ? . . .
H(18) C(15) H(17) 109.4770 ? . . .
H(19) C(15) H(18) 109.4776 ? . . .
H(22) C(16) H(20) 109.4743 ? . . .
H(21) C(16) H(20) 109.4716 ? . . .
H(22) C(16) H(21) 109.4781 ? . . .
C(18) C(19) H(23) 118.9721 ? . . .
C(18) C(23) H(26) 108.0889 ? . . .
H(23) C(19) C(20) 118.8461 ? . . .
C(19) C(20) H(24) 120.2658 ? . . .
C(20) C(21) H(25) 119.9006 ? . . .
H(24) C(20) C(21) 119.7689 ? . . .
H(25) C(21) C(22) 119.9131 ? . . .
C(22) C(26) H(33) 108.0490 ? . . .
H(26) C(23) C(24) 106.7900 ? . . .
C(23) C(24) H(27) 110.3168 ? . . .
C(23) C(24) H(28) 109.4695 ? . . .
C(23) C(24) H(29) 108.6206 ? . . .
H(26) C(23) C(25) 108.3794 ? . . .
C(23) C(25) H(32) 108.9309 ? . . .
C(23) C(25) H(30) 110.2543 ? . . .
C(23) C(25) H(31) 109.2180 ? . . .
H(28) C(24) H(27) 109.4757 ? . . .
H(29) C(24) H(27) 109.4706 ? . . .
H(29) C(24) H(28) 109.4696 ? . . .
H(32) C(25) H(30) 109.4736 ? . . .
H(31) C(25) H(30) 109.4667 ? . . .
H(32) C(25) H(31) 109.4809 ? . . .
H(33) C(26) C(27) 103.4454 ? . . .
C(26) C(27) H(34) 114.4488 ? . . .
C(26) C(27) H(36) 106.4110 ? . . .
C(26) C(27) H(35) 107.4430 ? . . .
H(33) C(26) C(28) 110.8291 ? . . .
C(26) C(28) H(39) 108.2602 ? . . .
C(26) C(28) H(37) 112.4498 ? . . .
C(26) C(28) H(38) 107.6592 ? . . .
H(36) C(27) H(34) 109.4682 ? . . .
H(35) C(27) H(34) 109.4733 ? . . .
H(36) C(27) H(35) 109.4727 ? . . .
H(39) C(28) H(37) 109.4693 ? . . .
H(38) C(28) H(37) 109.4734 ? . . .
H(39) C(28) H(38) 109.4753 ? . . .

loop_
_geom_bond_atom_site_label_1
_geom_bond_atom_site_label_2
_geom_bond_distance
_geom_bond_publ_flag
_geom_bond_site_symmetry_1
_geom_bond_site_symmetry_2
N(1) C(2) 1.251(1) ? . .
N(1) C(5) 1.430(1) ? . .
N(2) C(3) 1.251(1) ? . .
N(2) C(17) 1.439(1) ? . .
C(1) C(1) 1.578(2) ? . 65603
C(1) C(2) 1.530(1) ? . .
C(1) C(3) 1.513(1) ? . .
C(1) C(4) 1.544(2) ? . .
C(5) C(6) 1.394(2) ? . .
C(5) C(10) 1.415(2) ? . .
C(6) C(7) 1.395(2) ? . .
C(6) C(11) 1.511(2) ? . .
C(7) C(8) 1.366(2) ? . .
C(8) C(9) 1.378(2) ? . .
C(9) C(10) 1.372(1) ? . .
C(10) C(14) 1.523(2) ? . .
C(11) C(12) 1.518(3) ? . .
C(11) C(13) 1.462(3) ? . .
C(14) C(15) 1.514(2) ? . .
C(14) C(16) 1.527(2) ? . .
C(17) C(18) 1.424(2) ? . .
C(17) C(22) 1.391(2) ? . .
C(18) C(19) 1.394(2) ? . .
C(18) C(23) 1.506(2) ? . .
C(19) C(20) 1.382(2) ? . .
C(20) C(21) 1.390(2) ? . .
C(21) C(22) 1.393(2) ? . .
C(22) C(26) 1.541(2) ? . .
C(23) C(24) 1.530(2) ? . .
C(23) C(25) 1.512(2) ? . .
C(26) C(27) 1.456(4) ? . .
C(26) C(28) 1.410(3) ? . .
C(2) H(1) 0.9501 ? . .
C(3) H(2) 0.9500 ? . .
C(4) H(3) 0.9500 ? . .
C(4) H(4) 0.9499 ? . .
C(4) H(5) 0.9500 ? . .
C(7) H(6) 0.9500 ? . .
C(8) H(7) 0.9500 ? . .
C(9) H(8) 0.9500 ? . .
C(11) H(9) 0.9500 ? . .
C(12) H(10) 0.9500 ? . .
C(12) H(11) 0.9501 ? . .
C(12) H(12) 0.9500 ? . .
C(13) H(13) 0.9500 ? . .
C(13) H(14) 0.9500 ? . .
C(13) H(15) 0.9499 ? . .
C(14) H(16) 0.9500 ? . .
C(15) H(17) 0.9500 ? . .
C(15) H(18) 0.9499 ? . .
C(15) H(19) 0.9500 ? . .
C(16) H(20) 0.9500 ? . .
C(16) H(21) 0.9500 ? . .
C(16) H(22) 0.9500 ? . .
C(19) H(23) 0.9500 ? . .
C(20) H(24) 0.9500 ? . .
C(21) H(25) 0.9501 ? . .
C(23) H(26) 0.9500 ? . .
C(24) H(27) 0.9500 ? . .
C(24) H(28) 0.9500 ? . .
C(24) H(29) 0.9499 ? . .
C(25) H(30) 0.9500 ? . .
C(25) H(31) 0.9500 ? . .
C(25) H(32) 0.9500 ? . .
C(26) H(33) 0.9500 ? . .
C(27) H(34) 0.9499 ? . .
C(27) H(35) 0.9499 ? . .
C(27) H(36) 0.9500 ? . .
C(28) H(37) 0.9501 ? . .
C(28) H(38) 0.9500 ? . .
C(28) H(39) 0.9500 ? . .

loop_
_geom_contact_atom_site_label_1
_geom_contact_atom_site_label_2
_geom_contact_distance
_geom_contact_publ_flag
_geom_contact_site_symmetry_1
_geom_contact_site_symmetry_2
N(1) C(1) 2.450(1) ? . .
N(1) C(1) 3.359(1) ? . 65603
N(1) C(3) 3.580(1) ? . .
N(1) C(3) 3.264(1) ? . 65603
N(1) C(4) 2.833(1) ? . .
N(1) C(6) 2.431(1) ? . .
N(1) C(10) 2.463(1) ? . .
N(1) C(11) 2.878(2) ? . .
N(1) C(13) 3.496(3) ? . .
N(1) C(14) 2.892(1) ? . .
N(1) C(15) 3.218(2) ? . .
N(2) C(1) 2.418(1) ? . .
N(2) C(2) 2.736(1) ? . .
N(2) C(4) 3.237(1) ? . .
N(2) C(18) 2.457(1) ? . .
N(2) C(22) 2.456(2) ? . .
N(2) C(23) 2.921(2) ? . .
N(2) C(26) 2.899(2) ? . .
N(2) C(28) 3.483(4) ? . .
C(1) N(1) 3.359(1) ? . 65603
C(1) C(2) 2.553(1) ? . 65603
C(1) C(3) 2.526(1) ? . 65603
C(1) C(4) 2.560(2) ? . 65603
C(2) C(1) 2.553(1) ? . 65603
C(2) C(3) 2.465(1) ? . .
C(2) C(3) 2.994(1) ? . 65603
C(2) C(4) 2.522(1) ? . .
C(2) C(4) 2.991(2) ? . 65603
C(2) C(5) 2.296(1) ? . .
C(2) C(6) 3.102(1) ? . .
C(2) C(10) 3.243(1) ? . .
C(2) C(11) 3.277(2) ? . .
C(2) C(14) 3.517(1) ? . .
C(3) N(1) 3.264(1) ? . 65603
C(3) C(1) 2.526(1) ? . 65603
C(3) C(2) 2.994(1) ? . 65603
C(3) C(4) 2.475(1) ? . .
C(3) C(4) 2.999(2) ? . 65603
C(3) C(17) 2.305(1) ? . .
C(3) C(18) 3.128(1) ? . .
C(3) C(22) 3.239(2) ? . .
C(3) C(23) 3.334(1) ? . .
C(3) C(26) 3.525(2) ? . .
C(4) C(1) 2.560(2) ? . 65603
C(4) C(2) 2.991(2) ? . 65603
C(4) C(3) 2.999(2) ? . 65603
C(5) C(7) 2.395(2) ? . .
C(5) C(8) 2.757(1) ? . .
C(5) C(9) 2.382(1) ? . .
C(5) C(11) 2.539(2) ? . .
C(5) C(13) 3.336(3) ? . .
C(5) C(14) 2.545(2) ? . .
C(5) C(15) 3.183(2) ? . .
C(6) C(8) 2.401(2) ? . .
C(6) C(9) 2.771(2) ? . .
C(6) C(10) 2.448(2) ? . .
C(6) C(12) 2.504(3) ? . .
C(6) C(13) 2.462(3) ? . .
C(7) C(9) 2.377(2) ? . .
C(7) C(10) 2.790(2) ? . .
C(7) C(11) 2.516(2) ? . .
C(7) C(12) 2.885(3) ? . .
C(7) C(13) 3.275(3) ? . .
C(8) C(10) 2.406(2) ? . .
C(9) C(14) 2.539(2) ? . .
C(9) C(15) 3.437(2) ? . .
C(9) C(16) 2.908(2) ? . .
C(9) C(20) 3.449(2) ? . 45404
C(10) C(15) 2.483(2) ? . .
C(10) C(16) 2.544(2) ? . .
C(12) C(13) 2.437(4) ? . .
C(15) C(16) 2.511(2) ? . .
C(17) C(19) 2.401(1) ? . .
C(17) C(20) 2.774(2) ? . .
C(17) C(21) 2.404(2) ? . .
C(17) C(23) 2.574(2) ? . .
C(17) C(25) 3.587(2) ? . .
C(17) C(26) 2.545(2) ? . .
C(17) C(28) 3.302(4) ? . .
C(18) C(20) 2.430(2) ? . .
C(18) C(21) 2.818(2) ? . .
C(18) C(22) 2.455(2) ? . .
C(18) C(24) 2.509(2) ? . .
C(18) C(25) 2.513(2) ? . .
C(19) C(21) 2.399(2) ? . .
C(19) C(22) 2.779(2) ? . .
C(19) C(23) 2.517(2) ? . .
C(19) C(24) 3.043(2) ? . .
C(19) C(25) 3.141(3) ? . .
C(20) C(9) 3.449(2) ? . 65504
C(20) C(22) 2.412(2) ? . .
C(21) C(26) 2.545(2) ? . .
C(21) C(27) 2.941(3) ? . .
C(21) C(28) 3.289(3) ? . .
C(22) C(27) 2.520(4) ? . .
C(22) C(28) 2.451(3) ? . .
C(24) C(24) 3.579(2) ? . 66603
C(24) C(25) 2.479(2) ? . .
C(27) C(28) 2.312(3) ? . .
N(1) H(1) 1.8988 ? . .
N(1) H(2) 2.6105 ? . 65603
N(1) H(3) 3.2707 ? . .
N(1) H(4) 3.5246 ? . 65603
N(1) H(5) 2.3820 ? . .
N(1) H(9) 2.4707 ? . .
N(1) H(15) 3.1484 ? . .
N(1) H(16) 2.6080 ? . .
N(1) H(17) 2.8230 ? . .
N(1) H(19) 3.4332 ? . .
N(2) H(1) 2.6074 ? . .
N(2) H(2) 1.9042 ? . .
N(2) H(3) 2.9366 ? . .
N(2) H(4) 3.5270 ? . 65603
N(2) H(9) 3.1027 ? . .
N(2) H(26) 2.4422 ? . .
N(2) H(33) 2.5358 ? . .
N(2) H(39) 3.1214 ? . .
C(1) H(1) 2.1479 ? . .
C(1) H(1) 3.0071 ? . 65603
C(1) H(2) 2.1430 ? . .
C(1) H(2) 2.6681 ? . 65603
C(1) H(3) 2.0560 ? . .
C(1) H(3) 3.3106 ? . 65603
C(1) H(4) 2.0714 ? . .
C(1) H(4) 2.5413 ? . 65603
C(1) H(5) 2.0665 ? . .
C(1) H(5) 2.9932 ? . 65603
C(1) H(9) 3.4739 ? . .
C(2) H(2) 3.3158 ? . .
C(2) H(2) 2.6620 ? . 65603
C(2) H(3) 2.9287 ? . .
C(2) H(4) 3.2879 ? . .
C(2) H(4) 2.5117 ? . 65603
C(2) H(5) 2.5163 ? . .
C(2) H(9) 2.5900 ? . .
C(2) H(16) 2.9344 ? . .
C(2) H(28) 3.3373 ? . 66603
C(2) H(29) 3.5683 ? . 66603
C(3) H(1) 2.6102 ? . .
C(3) H(3) 2.4396 ? . .
C(3) H(4) 2.9101 ? . .
C(3) H(4) 2.9085 ? . 65603
C(3) H(5) 3.2349 ? . .
C(3) H(5) 2.9907 ? . 65603
C(3) H(16) 3.0971 ? . 65603
C(3) H(17) 3.0700 ? . 65603
C(3) H(26) 2.7812 ? . .
C(3) H(32) 3.5827 ? . .
C(3) H(33) 2.9041 ? . .
C(4) H(1) 3.3596 ? . .
C(4) H(1) 2.9692 ? . 65603
C(4) H(2) 2.9517 ? . .
C(4) H(2) 3.0734 ? . 65603
C(4) H(26) 3.4202 ? . 65603
C(4) H(31) 3.3851 ? . 65603
C(4) H(33) 3.4233 ? . .
C(5) H(1) 2.4098 ? . .
C(5) H(6) 3.2539 ? . .
C(5) H(8) 3.2431 ? . .
C(5) H(9) 2.5805 ? . .
C(5) H(15) 3.0090 ? . .
C(5) H(16) 2.6453 ? . .
C(5) H(17) 3.2009 ? . .
C(5) H(19) 3.1613 ? . .
C(5) H(28) 3.3270 ? . 66603
C(5) H(29) 3.4182 ? . 66603
C(6) H(1) 3.0617 ? . .
C(6) H(6) 2.0380 ? . .
C(6) H(7) 3.2573 ? . .
C(6) H(9) 2.0065 ? . .
C(6) H(10) 2.8975 ? . .
C(6) H(11) 3.2746 ? . .
C(6) H(12) 2.5161 ? . .
C(6) H(13) 2.8797 ? . .
C(6) H(14) 3.2316 ? . .
C(6) H(15) 2.4328 ? . .
C(6) H(28) 3.2220 ? . 66603
C(7) H(7) 2.0152 ? . .
C(7) H(8) 3.2279 ? . .
C(7) H(9) 3.2313 ? . .
C(7) H(10) 3.3642 ? . .
C(7) H(12) 2.4016 ? . .
C(7) H(12) 3.2608 ? . 56603
C(7) H(13) 3.3082 ? . .
C(7) H(15) 3.2782 ? . .
C(7) H(30) 3.1807 ? . 66603
C(8) H(6) 2.0125 ? . .
C(8) H(8) 2.0184 ? . .
C(8) H(12) 3.2811 ? . 56603
C(8) H(18) 3.5332 ? . 55502
C(8) H(25) 3.3321 ? . 45404
C(8) H(30) 3.2843 ? . 66603
C(9) H(6) 3.2323 ? . .
C(9) H(7) 2.0281 ? . .
C(9) H(16) 3.1995 ? . .
C(9) H(18) 3.1955 ? . 55502
C(9) H(19) 3.2054 ? . .
C(9) H(20) 3.0823 ? . .
C(9) H(22) 2.5972 ? . .
C(9) H(23) 3.3674 ? . 66603
C(9) H(24) 3.0929 ? . 45404
C(10) H(1) 3.2361 ? . .
C(10) H(7) 3.2572 ? . .
C(10) H(8) 2.0102 ? . .
C(10) H(16) 2.0216 ? . .
C(10) H(17) 2.9002 ? . .
C(10) H(18) 3.2398 ? . .
C(10) H(19) 2.4934 ? . .
C(10) H(20) 2.9570 ? . .
C(10) H(21) 3.3002 ? . .
C(10) H(22) 2.5532 ? . .
C(10) H(24) 3.5238 ? . 45404
C(10) H(29) 3.3535 ? . 66603
C(11) H(1) 3.3359 ? . .
C(11) H(6) 2.6607 ? . .
C(11) H(10) 2.0269 ? . .
C(11) H(11) 2.0512 ? . .
C(11) H(12) 2.0454 ? . .
C(11) H(13) 2.0021 ? . .
C(11) H(14) 2.0012 ? . .
C(11) H(15) 1.9696 ? . .
C(12) H(6) 2.5898 ? . .
C(12) H(6) 3.5561 ? . 56603
C(12) H(7) 3.1464 ? . 56603
C(12) H(9) 2.0321 ? . .
C(12) H(13) 2.4612 ? . .
C(12) H(14) 2.8273 ? . .
C(12) H(15) 3.2097 ? . .
C(12) H(20) 3.5432 ? . 55504
C(12) H(21) 3.1695 ? . 55504
C(12) H(34) 3.3726 ? . 65602
C(12) H(39) 3.3543 ? . .
C(13) H(6) 3.2835 ? . .
C(13) H(9) 1.9725 ? . .
C(13) H(10) 3.1767 ? . .
C(13) H(11) 2.4427 ? . .
C(13) H(12) 2.8880 ? . .
C(13) H(15) 3.2644 ? . 55603
C(13) H(19) 3.0914 ? . 55603
C(13) H(24) 3.2844 ? . 64602
C(14) H(2) 3.0212 ? . 65603
C(14) H(8) 2.6859 ? . .
C(14) H(17) 2.0415 ? . .
C(14) H(18) 2.0209 ? . .
C(14) H(19) 2.0515 ? . .
C(14) H(20) 2.0565 ? . .
C(14) H(21) 2.0489 ? . .
C(14) H(22) 2.0443 ? . .
C(15) H(2) 2.8910 ? . 65603
C(15) H(8) 3.5714 ? . .
C(15) H(8) 3.1992 ? . 54502
C(15) H(13) 3.2462 ? . 55603
C(15) H(16) 2.0153 ? . .
C(15) H(20) 2.5465 ? . .
C(15) H(21) 2.8877 ? . .
C(15) H(22) 3.2834 ? . .
C(15) H(24) 3.4829 ? . 45404
C(15) H(32) 3.2284 ? . 65603
C(16) H(8) 2.5435 ? . .
C(16) H(11) 2.7792 ? . 55404
C(16) H(16) 2.0270 ? . .
C(16) H(17) 3.2519 ? . .
C(16) H(18) 2.4645 ? . .
C(16) H(19) 2.9761 ? . .
C(16) H(34) 3.4989 ? . 65603
C(16) H(37) 3.5349 ? . 55404
C(17) H(2) 2.4266 ? . .
C(17) H(17) 3.2265 ? . 65603
C(17) H(23) 3.2638 ? . .
C(17) H(25) 3.2621 ? . .
C(17) H(26) 2.5938 ? . .
C(17) H(32) 3.3955 ? . .
C(17) H(33) 2.6180 ? . .
C(17) H(35) 3.4143 ? . 65602
C(17) H(39) 2.9734 ? . .
C(18) H(2) 3.0573 ? . .
C(18) H(17) 3.2633 ? . 65603
C(18) H(23) 2.0320 ? . .
C(18) H(24) 3.2828 ? . .
C(18) H(26) 2.0151 ? . .
C(18) H(27) 2.9229 ? . .
C(18) H(28) 3.2696 ? . .
C(18) H(29) 2.5068 ? . .
C(18) H(30) 2.9240 ? . .
C(18) H(31) 3.2714 ? . .
C(18) H(32) 2.5243 ? . .
C(18) H(35) 3.4135 ? . 65602
C(19) H(20) 3.5276 ? . 65504
C(19) H(24) 2.0334 ? . .
C(19) H(25) 3.2560 ? . .
C(19) H(26) 3.2711 ? . .
C(19) H(29) 2.5927 ? . .
C(19) H(30) 3.1613 ? . .
C(19) H(32) 3.0924 ? . .
C(19) H(35) 3.5392 ? . 65602
C(19) H(38) 3.3786 ? . 65602
C(20) H(8) 3.0758 ? . 65504
C(20) H(14) 3.2401 ? . 65602
C(20) H(19) 3.4845 ? . 65504
C(20) H(23) 2.0194 ? . .
C(20) H(25) 2.0371 ? . .
C(20) H(38) 3.0144 ? . 65602
C(21) H(7) 3.4348 ? . 65504
C(21) H(8) 3.4888 ? . 65504
C(21) H(18) 3.5974 ? . 65603
C(21) H(23) 3.2503 ? . .
C(21) H(24) 2.0358 ? . .
C(21) H(33) 3.2480 ? . .
C(21) H(34) 3.4196 ? . .
C(21) H(36) 2.4352 ? . .
C(21) H(37) 3.3443 ? . .
C(21) H(38) 3.4857 ? . 65602
C(21) H(39) 3.3180 ? . .
C(22) H(2) 3.2746 ? . .
C(22) H(18) 3.5926 ? . 65603
C(22) H(24) 3.2672 ? . .
C(22) H(25) 2.0400 ? . .
C(22) H(33) 2.0458 ? . .
C(22) H(34) 2.9678 ? . .
C(22) H(35) 3.2649 ? . .
C(22) H(35) 3.5152 ? . 65602
C(22) H(36) 2.4982 ? . .
C(22) H(37) 2.8846 ? . .
C(22) H(38) 3.2092 ? . .
C(22) H(39) 2.4309 ? . .
C(23) H(2) 3.3309 ? . .
C(23) H(23) 2.6566 ? . .
C(23) H(27) 2.0620 ? . .
C(23) H(27) 3.0038 ? . 66603
C(23) H(28) 2.0522 ? . .
C(23) H(29) 2.0422 ? . .
C(23) H(30) 2.0451 ? . .
C(23) H(31) 2.0331 ? . .
C(23) H(32) 2.0298 ? . .
C(24) H(1) 2.7958 ? . 66603
C(24) H(23) 2.8518 ? . .
C(24) H(26) 2.0205 ? . .
C(24) H(26) 3.1614 ? . 66603
C(24) H(27) 2.8334 ? . 66603
C(24) H(30) 2.5054 ? . .
C(24) H(31) 2.8419 ? . .
C(24) H(32) 3.2643 ? . .
C(25) H(2) 3.5656 ? . .
C(25) H(5) 3.2422 ? . 65603
C(25) H(6) 3.3540 ? . 65501
C(25) H(13) 3.5407 ? . 65501
C(25) H(17) 3.3141 ? . 65603
C(25) H(23) 3.0247 ? . .
C(25) H(26) 2.0233 ? . .
C(25) H(27) 3.2373 ? . .
C(25) H(28) 2.4519 ? . .
C(25) H(29) 2.9130 ? . .
C(26) H(3) 3.4911 ? . .
C(26) H(25) 2.6917 ? . .
C(26) H(34) 2.0412 ? . .
C(26) H(35) 1.9623 ? . .
C(26) H(36) 1.9502 ? . .
C(26) H(37) 1.9787 ? . .
C(26) H(38) 1.9247 ? . .
C(26) H(39) 1.9317 ? . .
C(27) H(10) 3.2351 ? . 64602
C(27) H(21) 3.4311 ? . 65603
C(27) H(25) 2.6413 ? . .
C(27) H(33) 1.9144 ? . .
C(27) H(37) 2.3782 ? . .
C(27) H(38) 2.6484 ? . .
C(27) H(39) 3.1113 ? . .
C(27) H(39) 3.1135 ? . 64602
C(28) H(21) 3.1895 ? . 55504
C(28) H(22) 3.5628 ? . 55504
C(28) H(25) 3.3383 ? . .
C(28) H(33) 1.9607 ? . .
C(28) H(34) 3.1103 ? . .
C(28) H(34) 3.1484 ? . 65602
C(28) H(35) 2.2607 ? . .
C(28) H(36) 2.7107 ? . .
H(1) C(1) 3.0071 ? . 65603
H(1) C(4) 2.9692 ? . 65603
H(1) C(24) 2.7958 ? . 66603
H(2) N(1) 2.6105 ? . 65603
H(2) C(1) 2.6681 ? . 65603
H(2) C(2) 2.6620 ? . 65603
H(2) C(4) 3.0734 ? . 65603
H(2) C(14) 3.0212 ? . 65603
H(2) C(15) 2.8910 ? . 65603
H(3) C(1) 3.3106 ? . 65603
H(4) N(1) 3.5246 ? . 65603
H(4) N(2) 3.5270 ? . 65603
H(4) C(1) 2.5413 ? . 65603
H(4) C(2) 2.5117 ? . 65603
H(4) C(3) 2.9085 ? . 65603
H(5) C(1) 2.9932 ? . 65603
H(5) C(3) 2.9907 ? . 65603
H(5) C(25) 3.2422 ? . 65603
H(6) C(12) 3.5561 ? . 56603
H(6) C(25) 3.3540 ? . 45501
H(7) C(12) 3.1464 ? . 56603
H(7) C(21) 3.4348 ? . 45404
H(8) C(15) 3.1992 ? . 55502
H(8) C(20) 3.0758 ? . 45404
H(8) C(21) 3.4888 ? . 45404
H(10) C(27) 3.2351 ? . 65602
H(11) C(16) 2.7792 ? . 55504
H(12) C(7) 3.2608 ? . 56603
H(12) C(8) 3.2811 ? . 56603
H(13) C(15) 3.2462 ? . 55603
H(13) C(25) 3.5407 ? . 45501
H(14) C(20) 3.2401 ? . 64602
H(15) C(13) 3.2644 ? . 55603
H(16) C(3) 3.0971 ? . 65603
H(17) C(3) 3.0700 ? . 65603
H(17) C(17) 3.2265 ? . 65603
H(17) C(18) 3.2633 ? . 65603
H(17) C(25) 3.3141 ? . 65603
H(18) C(8) 3.5332 ? . 54502
H(18) C(9) 3.1955 ? . 54502
H(18) C(21) 3.5974 ? . 65603
H(18) C(22) 3.5926 ? . 65603
H(19) C(13) 3.0914 ? . 55603
H(19) C(20) 3.4845 ? . 45404
H(20) C(12) 3.5432 ? . 55404
H(20) C(19) 3.5276 ? . 45404
H(21) C(12) 3.1695 ? . 55404
H(21) C(27) 3.4311 ? . 65603
H(21) C(28) 3.1895 ? . 55404
H(22) C(28) 3.5628 ? . 55404
H(23) C(9) 3.3674 ? . 66603
H(24) C(9) 3.0929 ? . 65504
H(24) C(10) 3.5238 ? . 65504
H(24) C(13) 3.2844 ? . 65602
H(24) C(15) 3.4829 ? . 65504
H(25) C(8) 3.3321 ? . 65504
H(26) C(4) 3.4202 ? . 65603
H(26) C(24) 3.1614 ? . 66603
H(27) C(23) 3.0038 ? . 66603
H(27) C(24) 2.8334 ? . 66603
H(28) C(2) 3.3373 ? . 66603
H(28) C(5) 3.3270 ? . 66603
H(28) C(6) 3.2220 ? . 66603
H(29) C(2) 3.5683 ? . 66603
H(29) C(5) 3.4182 ? . 66603
H(29) C(10) 3.3535 ? . 66603
H(30) C(7) 3.1807 ? . 66603
H(30) C(8) 3.2843 ? . 66603
H(31) C(4) 3.3851 ? . 65603
H(32) C(15) 3.2284 ? . 65603
H(34) C(12) 3.3726 ? . 64602
H(34) C(16) 3.4989 ? . 65603
H(34) C(28) 3.1484 ? . 64602
H(35) C(17) 3.4143 ? . 64602
H(35) C(18) 3.4135 ? . 64602
H(35) C(19) 3.5392 ? . 64602
H(35) C(22) 3.5152 ? . 64602
H(37) C(16) 3.5349 ? . 55504
H(38) C(19) 3.3786 ? . 64602
H(38) C(20) 3.0144 ? . 64602
H(38) C(21) 3.4857 ? . 64602
H(39) C(27) 3.1135 ? . 65602

loop_
_geom_torsion_atom_site_label_1
_geom_torsion_atom_site_label_2
_geom_torsion_atom_site_label_3
_geom_torsion_atom_site_label_4
_geom_torsion
_geom_torsion_publ_flag
_geom_torsion_site_symmetry_1
_geom_torsion_site_symmetry_2
_geom_torsion_site_symmetry_3
_geom_torsion_site_symmetry_4
C(5) N(1) C(2) C(1) 175.63(9) ? . . . .
C(2) N(1) C(5) C(6) -83.8(1) ? . . . .
C(2) N(1) C(5) C(10) 98.6(1) ? . . . .
C(17) N(2) C(3) C(1) 176.27(9) ? . . . .
C(3) N(2) C(17) C(18) 84.2(1) ? . . . .
C(3) N(2) C(17) C(22) -98.5(1) ? . . . .
C(3) C(1) C(2) N(1) -143.7(1) ? . . . .
C(4) C(1) C(2) N(1) -25.6(1) ? . . . .
C(2) C(1) C(3) N(2) 26.3(1) ? . . . .
C(4) C(1) C(3) N(2) -93.1(1) ? . . . .
N(1) C(5) C(6) C(7) -177.9(1) ? . . . .
N(1) C(5) C(6) C(11) 1.7(2) ? . . . .
C(10) C(5) C(6) C(7) -0.4(2) ? . . . .
C(10) C(5) C(6) C(11) 179.2(1) ? . . . .
N(1) C(5) C(10) C(9) 178.39(9) ? . . . .
N(1) C(5) C(10) C(14) 0.1(1) ? . . . .
C(6) C(5) C(10) C(9) 0.9(1) ? . . . .
C(6) C(5) C(10) C(14) -177.41(9) ? . . . .
C(5) C(6) C(7) C(8) 0.3(2) ? . . . .
C(11) C(6) C(7) C(8) -179.3(1) ? . . . .
C(5) C(6) C(11) C(12) 144.7(2) ? . . . .
C(5) C(6) C(11) C(13) -92.0(2) ? . . . .
C(7) C(6) C(11) C(12) -35.7(2) ? . . . .
C(7) C(6) C(11) C(13) 87.7(2) ? . . . .
C(6) C(7) C(8) C(9) -0.7(2) ? . . . .
C(7) C(8) C(9) C(10) 1.3(2) ? . . . .
C(8) C(9) C(10) C(5) -1.3(2) ? . . . .
C(8) C(9) C(10) C(14) 176.9(1) ? . . . .
C(5) C(10) C(14) C(15) 74.7(1) ? . . . .
C(5) C(10) C(14) C(16) -160.3(1) ? . . . .
C(9) C(10) C(14) C(15) -103.5(1) ? . . . .
C(9) C(10) C(14) C(16) 21.4(1) ? . . . .
N(2) C(17) C(18) C(19) -179.8(1) ? . . . .
N(2) C(17) C(18) C(23) -0.4(2) ? . . . .
C(22) C(17) C(18) C(19) 3.0(2) ? . . . .
C(22) C(17) C(18) C(23) -177.6(1) ? . . . .
N(2) C(17) C(22) C(21) 179.7(1) ? . . . .
N(2) C(17) C(22) C(26) -0.2(2) ? . . . .
C(18) C(17) C(22) C(21) -3.1(2) ? . . . .
C(18) C(17) C(22) C(26) 177.0(1) ? . . . .
C(17) C(18) C(19) C(20) -0.9(2) ? . . . .
C(23) C(18) C(19) C(20) 179.7(1) ? . . . .
C(17) C(18) C(23) C(24) 124.0(1) ? . . . .
C(17) C(18) C(23) C(25) -112.9(1) ? . . . .
C(19) C(18) C(23) C(24) -56.6(1) ? . . . .
C(19) C(18) C(23) C(25) 66.5(1) ? . . . .
C(18) C(19) C(20) C(21) -1.0(2) ? . . . .
C(19) C(20) C(21) C(22) 1.0(2) ? . . . .
C(20) C(21) C(22) C(17) 1.0(2) ? . . . .
C(20) C(21) C(22) C(26) -179.0(1) ? . . . .
C(17) C(22) C(26) C(27) 146.3(2) ? . . . .
C(17) C(22) C(26) C(28) -90.8(2) ? . . . .
C(21) C(22) C(26) C(27) -33.6(2) ? . . . .
C(21) C(22) C(26) C(28) 89.3(2) ? . . . .
